data_7016892
loop_
_publ_author_name
'Adams, Jeramie J.'
'Arulsamy, Navamoney'
'Roddick, Dean M.'

_publ_section_title
;
 Acceptor (CF(3))PCPH pincer reactivity with (PPh(3))(3)Ir(CO)H.
;
_journal_issue 39
_journal_name_full 'Dalton transactions (Cambridge, England : 2003)'
_journal_page_first 10014
_journal_page_last 10019
_journal_paper_doi 10.1039/c1dt10952a
_journal_volume 40
_journal_year 2011
_chemical_formula_moiety 'C62 H48 F24 Ir2 O2 P6'
_chemical_formula_sum 'C62 H48 F24 Ir2 O2 P6'
_chemical_formula_weight 1851.22
_chemical_name_common '[(?-CF3PCPH)Ir(H)(CO)(PPh3)]2'
_chemical_name_systematic
;

?

;
_space_group_IT_number 14
_symmetry_cell_setting monoclinic
_symmetry_space_group_name_Hall '-P 2yn'
_symmetry_space_group_name_H-M 'P 1 21/n 1'
_atom_sites_solution_hydrogens geom
_atom_sites_solution_primary direct
_atom_sites_solution_secondary difmap
_audit_creation_method SHELXL-97
_cell_angle_alpha 90.00
_cell_angle_beta 94.474(2)
_cell_angle_gamma 90.00
_cell_formula_units_Z 4
_cell_length_a 15.9880(6)
_cell_length_b 20.5558(7)
_cell_length_c 20.3552(7)
_cell_measurement_reflns_used 9910
_cell_measurement_temperature 150(2)
_cell_measurement_theta_max 33.79
_cell_measurement_theta_min 2.56
_cell_volume 6669.3(4)
_computing_cell_refinement 'Bruker SMART (Bruker, 2001)'
_computing_data_collection 'Bruker SMART (Bruker, 2001)'
_computing_data_reduction 'Bruker SAINT (Bruker, 2001)'
_computing_molecular_graphics 'Bruker SHELXTL V. 6.10 (Bruker, 2001)'
_computing_publication_material 'Bruker SHELXTL V. 6.10 (Bruker, 2001)'
_computing_structure_refinement 'SHELXL-97 (Sheldrick, 1997)'
_computing_structure_solution 'SHELXS-97 (Sheldrick, 1997)'
_diffrn_ambient_temperature 150(2)
_diffrn_measured_fraction_theta_full 0.989
_diffrn_measured_fraction_theta_max 0.989
_diffrn_measurement_device_type 'CCD area detector'
_diffrn_measurement_method 'phi and omega scans'
_diffrn_radiation_monochromator graphite
_diffrn_radiation_source 'fine-focus sealed tube'
_diffrn_radiation_type MoK\a
_diffrn_radiation_wavelength 0.71073
_diffrn_reflns_av_R_equivalents 0.0728
_diffrn_reflns_av_sigmaI/netI 0.0721
_diffrn_reflns_limit_h_max 24
_diffrn_reflns_limit_h_min -24
_diffrn_reflns_limit_k_max 31
_diffrn_reflns_limit_k_min -24
_diffrn_reflns_limit_l_max 30
_diffrn_reflns_limit_l_min -31
_diffrn_reflns_number 108305
_diffrn_reflns_theta_full 33.14
_diffrn_reflns_theta_max 33.14
_diffrn_reflns_theta_min 1.85
_exptl_absorpt_coefficient_mu 4.241
_exptl_absorpt_correction_T_max 0.5502
_exptl_absorpt_correction_T_min 0.2746
_exptl_absorpt_correction_type multi-scan
_exptl_absorpt_process_details 'SADABS (Bruker, 2001)'
_exptl_crystal_colour colourless
_exptl_crystal_density_diffrn 1.844
_exptl_crystal_density_method 'not measured'
_exptl_crystal_description rectangular_prism
_exptl_crystal_F_000 3584
_exptl_crystal_size_max 0.41
_exptl_crystal_size_mid 0.16
_exptl_crystal_size_min 0.16
_refine_diff_density_max 4.901
_refine_diff_density_min -4.014
_refine_diff_density_rms 0.232
_refine_ls_extinction_method none
_refine_ls_goodness_of_fit_ref 1.045
_refine_ls_hydrogen_treatment constr
_refine_ls_matrix_type full
_refine_ls_number_parameters 865
_refine_ls_number_reflns 25166
_refine_ls_number_restraints 0
_refine_ls_restrained_S_all 1.045
_refine_ls_R_factor_all 0.0867
_refine_ls_R_factor_gt 0.0553
_refine_ls_shift/su_max 0.001
_refine_ls_shift/su_mean 0.000
_refine_ls_structure_factor_coef Fsqd
_refine_ls_weighting_details 'calc w=1/[\s^2^(Fo^2^)+(0.0526P)^2^+37.9072P] where P=(Fo^2^+2Fc^2^)/3'
_refine_ls_weighting_scheme calc
_refine_ls_wR_factor_gt 0.1263
_refine_ls_wR_factor_ref 0.1390
_reflns_number_gt 18171
_reflns_number_total 25166
_reflns_threshold_expression >2sigma(I)
_cod_data_source_file c1dt10952a.txt
_cod_data_source_block jja37
_cod_depositor_comments
;
The following automatic conversions were performed:

'_symmetry_cell_setting' value 'Monoclinic' changed to 'monoclinic'
according to /home/saulius/struct/CIF-dictionaries/cif_core.dic
dictionary named 'cif_core.dic' version 2.4.1 from 2010-06-29.

Automatic conversion script
Id: cif_fix_values 1715 2011-07-08 13:25:40Z adriana 
;
_cod_original_sg_symbol_H-M P2(1)/n
_cod_database_code 7016892

loop_
_symmetry_equiv_pos_as_xyz
'x, y, z'
'-x+1/2, y+1/2, -z+1/2'
'-x, -y, -z'
'x-1/2, -y-1/2, z-1/2'

loop_
_atom_site_label
_atom_site_type_symbol
_atom_site_fract_x
_atom_site_fract_y
_atom_site_fract_z
_atom_site_U_iso_or_equiv
_atom_site_adp_type
_atom_site_occupancy
_atom_site_symmetry_multiplicity
_atom_site_calc_flag
_atom_site_refinement_flags
Ir1 Ir 0.245776(11) 0.527182(10) 0.207463(9) 0.01809(5) Uani 1 1 d .
P1 P 0.29135(8) 0.60932(7) 0.14762(7) 0.0197(2) Uani 1 1 d .
P2 P 0.13605(8) 0.46709(7) 0.16840(7) 0.0219(3) Uani 1 1 d .
P3 P 0.26485(8) 0.53053(7) 0.32142(6) 0.0194(2) Uani 1 1 d .
C25 C 0.3350(3) 0.4672(3) 0.1932(3) 0.0270(11) Uani 1 1 d .
O1 O 0.3872(3) 0.4307(2) 0.1859(3) 0.0386(11) Uani 1 1 d .
Ir2 Ir -0.239959(11) 0.645751(10) 0.216035(10) 0.01931(5) Uani 1 1 d .
P4 P -0.29931(8) 0.56946(7) 0.14899(7) 0.0218(3) Uani 1 1 d .
P5 P -0.13531(8) 0.70540(7) 0.18169(7) 0.0232(3) Uani 1 1 d .
P6 P -0.23543(8) 0.63624(7) 0.33003(7) 0.0202(2) Uani 1 1 d .
C26 C -0.3285(4) 0.7090(3) 0.2054(3) 0.0298(12) Uani 1 1 d .
O2 O -0.3801(3) 0.7469(3) 0.1998(3) 0.0471(13) Uani 1 1 d .
C1 C 0.0949(3) 0.6869(3) 0.1658(3) 0.0243(10) Uani 1 1 d .
H1A H 0.0770 0.6438 0.1551 0.029 Uiso 1 1 calc R
C2 C 0.1693(3) 0.7099(3) 0.1431(3) 0.0248(11) Uani 1 1 d .
C3 C 0.1944(4) 0.7739(3) 0.1584(4) 0.0345(14) Uani 1 1 d .
H3A H 0.2445 0.7907 0.1426 0.041 Uiso 1 1 calc R
C4 C 0.1463(4) 0.8127(3) 0.1962(4) 0.0376(15) Uani 1 1 d .
H4A H 0.1633 0.8561 0.2060 0.045 Uiso 1 1 calc R
C5 C 0.0735(4) 0.7887(3) 0.2201(3) 0.0328(13) Uani 1 1 d .
H5A H 0.0420 0.8150 0.2476 0.039 Uiso 1 1 calc R
C6 C 0.0467(3) 0.7256(3) 0.2035(3) 0.0256(11) Uani 1 1 d .
C7 C -0.0328(3) 0.6990(3) 0.2291(3) 0.0257(11) Uani 1 1 d .
H7A H -0.0389 0.7202 0.2722 0.031 Uiso 1 1 calc R
H7B H -0.0230 0.6522 0.2382 0.031 Uiso 1 1 calc R
C8 C -0.1538(4) 0.7958(4) 0.1743(4) 0.0404(16) Uani 1 1 d .
F8A F -0.1716(5) 0.8203(2) 0.2307(3) 0.0782(18) Uani 1 1 d .
F8B F -0.2208(3) 0.8058(2) 0.1316(3) 0.0653(15) Uani 1 1 d .
F8C F -0.0928(3) 0.8305(2) 0.1508(3) 0.0667(16) Uani 1 1 d .
C9 C -0.1062(4) 0.6919(3) 0.0940(3) 0.0321(13) Uani 1 1 d .
F9A F -0.0718(3) 0.6327(2) 0.08974(19) 0.0412(9) Uani 1 1 d .
F9B F -0.1746(2) 0.6935(2) 0.05163(19) 0.0450(10) Uani 1 1 d .
F9C F -0.0517(2) 0.7343(2) 0.0713(2) 0.0448(10) Uani 1 1 d .
C10 C 0.2208(3) 0.6679(3) 0.1015(3) 0.0246(11) Uani 1 1 d .
H10A H 0.2553 0.6965 0.0752 0.030 Uiso 1 1 calc R
H10B H 0.1823 0.6432 0.0702 0.030 Uiso 1 1 calc R
C11 C 0.3718(3) 0.6680(3) 0.1871(3) 0.0278(11) Uani 1 1 d .
F11A F 0.4427(2) 0.63764(19) 0.2074(2) 0.0368(9) Uani 1 1 d .
F11B F 0.3424(2) 0.6950(2) 0.2406(2) 0.0404(9) Uani 1 1 d .
F11C F 0.3927(3) 0.7176(2) 0.1485(2) 0.0440(10) Uani 1 1 d .
C12 C 0.3545(4) 0.5854(3) 0.0767(3) 0.0320(13) Uani 1 1 d .
F12A F 0.4172(2) 0.5456(2) 0.0957(2) 0.0407(9) Uani 1 1 d .
F12B F 0.3876(3) 0.6341(2) 0.0449(2) 0.0494(11) Uani 1 1 d .
F12C F 0.3033(3) 0.5532(3) 0.0331(2) 0.0628(15) Uani 1 1 d .
C13 C -0.0991(3) 0.4882(3) 0.1585(3) 0.0223(10) Uani 1 1 d .
H13A H -0.0830 0.5322 0.1531 0.027 Uiso 1 1 calc R
C14 C -0.1793(3) 0.4677(3) 0.1345(3) 0.0265(11) Uani 1 1 d .
C15 C -0.2024(4) 0.4032(3) 0.1430(4) 0.0397(16) Uani 1 1 d .
H15A H -0.2568 0.3888 0.1276 0.048 Uiso 1 1 calc R
C16 C -0.1463(4) 0.3604(4) 0.1737(5) 0.0468(19) Uani 1 1 d .
H16A H -0.1623 0.3163 0.1787 0.056 Uiso 1 1 calc R
C17 C -0.0663(4) 0.3803(3) 0.1977(4) 0.0370(14) Uani 1 1 d .
H17A H -0.0284 0.3500 0.2190 0.044 Uiso 1 1 calc R
C18 C -0.0426(3) 0.4447(3) 0.1900(3) 0.0259(11) Uani 1 1 d .
C19 C 0.0429(3) 0.4690(3) 0.2160(3) 0.0270(11) Uani 1 1 d .
H19A H 0.0579 0.4447 0.2572 0.032 Uiso 1 1 calc R
H19B H 0.0353 0.5149 0.2290 0.032 Uiso 1 1 calc R
C20 C 0.0910(4) 0.4841(3) 0.0811(3) 0.0309(13) Uani 1 1 d .
F20A F 0.0272(2) 0.4467(2) 0.05839(19) 0.0413(9) Uani 1 1 d .
F20B F 0.0629(3) 0.5454(2) 0.0785(2) 0.0493(11) Uani 1 1 d .
F20C F 0.1502(3) 0.4789(3) 0.0389(2) 0.0572(14) Uani 1 1 d .
C21 C 0.1549(4) 0.3776(3) 0.1567(4) 0.0381(15) Uani 1 1 d .
F21A F 0.0922(3) 0.3439(2) 0.1260(3) 0.0542(13) Uani 1 1 d .
F21B F 0.1713(4) 0.3492(2) 0.2148(3) 0.082(2) Uani 1 1 d .
F21C F 0.2219(3) 0.3682(2) 0.1238(4) 0.083(2) Uani 1 1 d .
C22 C -0.2385(3) 0.5153(3) 0.0982(3) 0.0293(12) Uani 1 1 d .
H22A H -0.2786 0.4901 0.0687 0.035 Uiso 1 1 calc R
H22B H -0.2053 0.5428 0.0700 0.035 Uiso 1 1 calc R
C23 C -0.3745(3) 0.6009(4) 0.0794(3) 0.0329(13) Uani 1 1 d .
F23A F -0.4324(2) 0.6397(2) 0.1012(2) 0.0444(10) Uani 1 1 d .
F23B F -0.4151(2) 0.5547(2) 0.0436(2) 0.0482(11) Uani 1 1 d .
F23C F -0.3310(3) 0.6353(3) 0.0378(2) 0.0572(14) Uani 1 1 d .
C24 C -0.3736(3) 0.5082(3) 0.1827(3) 0.0291(12) Uani 1 1 d .
F24A F -0.3351(2) 0.4772(2) 0.2336(2) 0.0416(9) Uani 1 1 d .
F24B F -0.4408(2) 0.5379(2) 0.2041(2) 0.0405(9) Uani 1 1 d .
F24C F -0.4020(3) 0.4618(2) 0.1396(2) 0.0484(11) Uani 1 1 d .
C27 C 0.1813(3) 0.4882(3) 0.3620(3) 0.0234(10) Uani 1 1 d .
C28 C 0.1181(4) 0.5207(3) 0.3915(4) 0.0366(14) Uani 1 1 d .
H28A H 0.1194 0.5669 0.3944 0.044 Uiso 1 1 calc R
C29 C 0.0531(4) 0.4866(4) 0.4169(4) 0.0423(17) Uani 1 1 d .
H29A H 0.0101 0.5096 0.4367 0.051 Uiso 1 1 calc R
C30 C 0.0500(4) 0.4204(4) 0.4138(4) 0.0422(16) Uani 1 1 d .
H30A H 0.0056 0.3974 0.4318 0.051 Uiso 1 1 calc R
C31 C 0.1115(4) 0.3871(3) 0.3844(4) 0.0429(17) Uani 1 1 d .
H31A H 0.1101 0.3410 0.3822 0.051 Uiso 1 1 calc R
C32 C 0.1759(4) 0.4213(3) 0.3579(4) 0.0366(14) Uani 1 1 d .
H32A H 0.2173 0.3981 0.3363 0.044 Uiso 1 1 calc R
C33 C 0.3620(3) 0.4944(3) 0.3601(3) 0.0232(10) Uani 1 1 d .
C34 C 0.3643(4) 0.4567(3) 0.4169(3) 0.0303(12) Uani 1 1 d .
H34A H 0.3136 0.4461 0.4360 0.036 Uiso 1 1 calc R
C35 C 0.4407(4) 0.4343(4) 0.4457(3) 0.0389(15) Uani 1 1 d .
H35A H 0.4421 0.4085 0.4845 0.047 Uiso 1 1 calc R
C36 C 0.5141(4) 0.4495(4) 0.4185(3) 0.0378(15) Uani 1 1 d .
H36A H 0.5661 0.4338 0.4382 0.045 Uiso 1 1 calc R
C37 C 0.5126(4) 0.4878(4) 0.3619(3) 0.0373(15) Uani 1 1 d .
H37A H 0.5634 0.4989 0.3434 0.045 Uiso 1 1 calc R
C38 C 0.4362(4) 0.5096(3) 0.3327(3) 0.0312(13) Uani 1 1 d .
H38A H 0.4349 0.5351 0.2937 0.037 Uiso 1 1 calc R
C39 C 0.2634(3) 0.6106(3) 0.3610(2) 0.0217(10) Uani 1 1 d .
C40 C 0.3115(4) 0.6234(3) 0.4198(3) 0.0280(11) Uani 1 1 d .
H40A H 0.3509 0.5921 0.4370 0.034 Uiso 1 1 calc R
C41 C 0.3024(4) 0.6811(3) 0.4530(3) 0.0348(14) Uani 1 1 d .
H41A H 0.3358 0.6893 0.4929 0.042 Uiso 1 1 calc R
C42 C 0.2450(4) 0.7272(3) 0.4288(3) 0.0335(13) Uani 1 1 d .
H42A H 0.2370 0.7659 0.4529 0.040 Uiso 1 1 calc R
C43 C 0.1996(4) 0.7166(3) 0.3695(3) 0.0331(13) Uani 1 1 d .
H43A H 0.1620 0.7491 0.3519 0.040 Uiso 1 1 calc R
C44 C 0.2081(4) 0.6589(3) 0.3351(3) 0.0283(12) Uani 1 1 d .
H44A H 0.1766 0.6521 0.2942 0.034 Uiso 1 1 calc R
C45 C -0.1477(3) 0.6810(3) 0.3732(3) 0.0237(10) Uani 1 1 d .
C46 C -0.0800(4) 0.6496(3) 0.4059(3) 0.0330(13) Uani 1 1 d .
H46A H -0.0796 0.6035 0.4096 0.040 Uiso 1 1 calc R
C47 C -0.0123(4) 0.6862(4) 0.4335(4) 0.0456(17) Uani 1 1 d .
H47A H 0.0348 0.6648 0.4549 0.055 Uiso 1 1 calc R
C48 C -0.0135(4) 0.7531(4) 0.4297(4) 0.0446(17) Uani 1 1 d .
H48A H 0.0322 0.7776 0.4496 0.053 Uiso 1 1 calc R
C49 C -0.0813(4) 0.7849(4) 0.3970(4) 0.0396(15) Uani 1 1 d .
H49A H -0.0822 0.8310 0.3943 0.048 Uiso 1 1 calc R
C50 C -0.1475(4) 0.7487(3) 0.3683(3) 0.0319(13) Uani 1 1 d .
H50A H -0.1933 0.7702 0.3449 0.038 Uiso 1 1 calc R
C51 C -0.2218(3) 0.5545(3) 0.3646(3) 0.0248(11) Uani 1 1 d .
C52 C -0.2489(5) 0.5394(4) 0.4259(3) 0.0418(16) Uani 1 1 d .
H52A H -0.2780 0.5712 0.4492 0.050 Uiso 1 1 calc R
C53 C -0.2339(6) 0.4777(4) 0.4538(3) 0.0483(19) Uani 1 1 d .
H53A H -0.2517 0.4682 0.4962 0.058 Uiso 1 1 calc R
C54 C -0.1932(4) 0.4307(3) 0.4197(3) 0.0367(14) Uani 1 1 d .
H54A H -0.1829 0.3890 0.4387 0.044 Uiso 1 1 calc R
C55 C -0.1677(4) 0.4443(3) 0.3587(3) 0.0376(14) Uani 1 1 d .
H55A H -0.1401 0.4119 0.3350 0.045 Uiso 1 1 calc R
C56 C -0.1826(4) 0.5062(3) 0.3310(3) 0.0360(14) Uani 1 1 d .
H56A H -0.1652 0.5151 0.2883 0.043 Uiso 1 1 calc R
C57 C -0.3258(3) 0.6672(3) 0.3700(3) 0.0230(10) Uani 1 1 d .
C58 C -0.3189(4) 0.6993(3) 0.4313(3) 0.0331(13) Uani 1 1 d .
H58A H -0.2651 0.7050 0.4539 0.040 Uiso 1 1 calc R
C59 C -0.3895(4) 0.7228(4) 0.4594(3) 0.0377(15) Uani 1 1 d .
H59A H -0.3835 0.7444 0.5008 0.045 Uiso 1 1 calc R
C60 C -0.4676(4) 0.7148(4) 0.4275(3) 0.0380(15) Uani 1 1 d .
H60A H -0.5155 0.7318 0.4465 0.046 Uiso 1 1 calc R
C61 C -0.4772(4) 0.6822(4) 0.3676(3) 0.0392(15) Uani 1 1 d .
H61A H -0.5315 0.6756 0.3463 0.047 Uiso 1 1 calc R
C62 C -0.4065(3) 0.6592(3) 0.3391(3) 0.0297(12) Uani 1 1 d .
H62A H -0.4132 0.6376 0.2978 0.036 Uiso 1 1 calc R

loop_
_atom_site_aniso_label
_atom_site_aniso_U_11
_atom_site_aniso_U_22
_atom_site_aniso_U_33
_atom_site_aniso_U_23
_atom_site_aniso_U_13
_atom_site_aniso_U_12
Ir1 0.01579(8) 0.01846(9) 0.02003(9) -0.00224(7) 0.00136(6) 0.00111(6)
P1 0.0165(5) 0.0218(7) 0.0209(6) -0.0004(5) 0.0020(5) 0.0004(4)
P2 0.0171(5) 0.0213(7) 0.0271(6) -0.0054(5) 0.0013(5) 0.0010(5)
P3 0.0190(5) 0.0197(6) 0.0196(6) -0.0008(5) 0.0014(5) 0.0014(5)
C25 0.024(2) 0.027(3) 0.030(3) -0.001(2) 0.001(2) 0.002(2)
O1 0.028(2) 0.036(3) 0.052(3) 0.003(2) 0.009(2) 0.0149(18)
Ir2 0.01521(8) 0.02180(10) 0.02130(9) 0.00154(7) 0.00373(6) 0.00124(6)
P4 0.0137(5) 0.0301(8) 0.0217(6) -0.0024(5) 0.0022(5) 0.0013(5)
P5 0.0166(5) 0.0235(7) 0.0298(7) 0.0074(6) 0.0044(5) 0.0018(5)
P6 0.0179(5) 0.0229(7) 0.0203(6) -0.0005(5) 0.0041(5) 0.0007(5)
C26 0.028(3) 0.024(3) 0.038(3) 0.002(2) 0.004(2) 0.002(2)
O2 0.031(2) 0.046(3) 0.064(3) -0.004(3) 0.001(2) 0.019(2)
C1 0.019(2) 0.023(3) 0.031(3) 0.004(2) 0.000(2) -0.0009(18)
C2 0.019(2) 0.026(3) 0.030(3) 0.002(2) 0.003(2) 0.0014(19)
C3 0.020(2) 0.028(3) 0.056(4) 0.003(3) 0.012(3) -0.002(2)
C4 0.026(3) 0.022(3) 0.066(5) -0.004(3) 0.016(3) -0.007(2)
C5 0.025(3) 0.026(3) 0.048(4) -0.003(3) 0.009(3) -0.001(2)
C6 0.015(2) 0.029(3) 0.033(3) 0.005(2) 0.003(2) -0.0014(18)
C7 0.015(2) 0.027(3) 0.035(3) 0.011(2) 0.005(2) 0.0004(18)
C8 0.031(3) 0.032(4) 0.059(4) 0.018(3) 0.010(3) 0.005(3)
F8A 0.141(6) 0.029(3) 0.069(3) -0.001(2) 0.036(4) 0.013(3)
F8B 0.041(2) 0.046(3) 0.105(4) 0.027(3) -0.018(3) 0.009(2)
F8C 0.043(2) 0.030(2) 0.130(5) 0.029(3) 0.030(3) -0.0012(19)
C9 0.021(2) 0.043(4) 0.032(3) 0.016(3) 0.003(2) 0.000(2)
F9A 0.043(2) 0.047(3) 0.0349(19) 0.0067(17) 0.0117(17) 0.0100(18)
F9B 0.0286(18) 0.073(3) 0.0323(19) 0.018(2) -0.0027(15) -0.0018(19)
F9C 0.0316(18) 0.064(3) 0.040(2) 0.024(2) 0.0099(16) -0.0074(18)
C10 0.018(2) 0.030(3) 0.026(2) 0.007(2) 0.0014(19) 0.0014(19)
C11 0.021(2) 0.030(3) 0.031(3) -0.002(2) -0.003(2) -0.002(2)
F11A 0.0225(15) 0.036(2) 0.051(2) -0.0049(17) -0.0068(15) 0.0012(14)
F11B 0.0349(19) 0.040(2) 0.047(2) -0.0209(18) 0.0080(17) -0.0074(16)
F11C 0.039(2) 0.042(2) 0.050(2) 0.0117(19) -0.0033(18) -0.0192(17)
C12 0.025(2) 0.043(4) 0.029(3) -0.005(3) 0.008(2) -0.002(2)
F12A 0.0303(18) 0.048(2) 0.046(2) -0.0001(18) 0.0159(17) 0.0109(16)
F12B 0.046(2) 0.057(3) 0.048(2) 0.017(2) 0.025(2) 0.009(2)
F12C 0.037(2) 0.113(4) 0.039(2) -0.042(3) 0.0089(18) -0.012(3)
C13 0.016(2) 0.023(3) 0.029(2) -0.005(2) 0.0056(19) -0.0007(17)
C14 0.020(2) 0.032(3) 0.028(3) -0.012(2) 0.005(2) 0.001(2)
C15 0.020(2) 0.033(4) 0.065(5) -0.010(3) 0.000(3) -0.007(2)
C16 0.023(3) 0.032(4) 0.085(6) 0.003(4) 0.002(3) -0.009(2)
C17 0.027(3) 0.028(3) 0.057(4) 0.006(3) 0.003(3) -0.001(2)
C18 0.018(2) 0.028(3) 0.032(3) -0.002(2) 0.005(2) -0.0015(19)
C19 0.018(2) 0.036(3) 0.028(3) -0.003(2) 0.003(2) -0.001(2)
C20 0.024(2) 0.044(4) 0.024(3) -0.007(2) 0.000(2) -0.003(2)
F20A 0.0295(18) 0.059(3) 0.0341(19) -0.0136(18) -0.0059(15) -0.0103(17)
F20B 0.061(3) 0.046(3) 0.037(2) 0.0001(18) -0.016(2) 0.007(2)
F20C 0.032(2) 0.110(4) 0.030(2) -0.014(2) 0.0095(17) -0.010(2)
C21 0.027(3) 0.031(3) 0.055(4) -0.013(3) -0.004(3) -0.002(2)
F21A 0.045(2) 0.027(2) 0.089(4) -0.026(2) -0.007(2) -0.0082(17)
F21B 0.121(5) 0.024(2) 0.091(4) 0.001(2) -0.044(4) 0.007(3)
F21C 0.051(3) 0.031(3) 0.175(6) -0.042(3) 0.049(4) 0.000(2)
C22 0.022(2) 0.040(4) 0.025(3) -0.011(2) 0.001(2) 0.007(2)
C23 0.017(2) 0.050(4) 0.032(3) 0.001(3) 0.000(2) 0.003(2)
F23A 0.0266(17) 0.053(3) 0.052(2) -0.005(2) -0.0051(17) 0.0144(17)
F23B 0.0313(19) 0.068(3) 0.043(2) -0.014(2) -0.0108(17) 0.0060(19)
F23C 0.031(2) 0.097(4) 0.042(2) 0.032(2) -0.0074(18) -0.008(2)
C24 0.021(2) 0.032(3) 0.035(3) -0.006(2) 0.003(2) -0.006(2)
F24A 0.0342(19) 0.041(2) 0.050(2) 0.0120(19) 0.0028(17) -0.0063(17)
F24B 0.0212(16) 0.047(2) 0.055(2) 0.0020(19) 0.0153(16) -0.0010(15)
F24C 0.044(2) 0.045(3) 0.056(3) -0.018(2) 0.005(2) -0.0191(19)
C27 0.022(2) 0.025(3) 0.023(2) 0.003(2) 0.0031(19) 0.0012(19)
C28 0.036(3) 0.030(3) 0.046(4) 0.001(3) 0.017(3) 0.003(3)
C29 0.031(3) 0.047(4) 0.052(4) 0.007(3) 0.020(3) 0.008(3)
C30 0.030(3) 0.043(4) 0.055(4) 0.017(3) 0.015(3) 0.000(3)
C31 0.039(3) 0.023(3) 0.068(5) 0.009(3) 0.013(3) -0.004(3)
C32 0.027(3) 0.034(4) 0.051(4) 0.003(3) 0.018(3) 0.005(2)
C33 0.025(2) 0.024(3) 0.021(2) -0.001(2) 0.0006(19) 0.0058(19)
C34 0.031(3) 0.032(3) 0.028(3) 0.004(2) 0.003(2) 0.000(2)
C35 0.036(3) 0.044(4) 0.036(3) 0.010(3) -0.004(3) 0.009(3)
C36 0.033(3) 0.040(4) 0.039(3) -0.003(3) -0.009(3) 0.014(3)
C37 0.024(3) 0.050(4) 0.038(3) 0.001(3) 0.001(2) 0.005(3)
C38 0.023(2) 0.043(4) 0.027(3) 0.001(2) 0.000(2) 0.003(2)
C39 0.024(2) 0.023(3) 0.018(2) -0.0011(19) 0.0024(18) -0.0015(19)
C40 0.031(3) 0.024(3) 0.029(3) -0.002(2) 0.000(2) -0.003(2)
C41 0.044(3) 0.031(3) 0.028(3) -0.008(2) -0.003(3) -0.007(3)
C42 0.045(3) 0.024(3) 0.032(3) -0.005(2) 0.005(3) 0.001(2)
C43 0.042(3) 0.024(3) 0.034(3) -0.002(2) 0.003(3) 0.001(2)
C44 0.031(3) 0.027(3) 0.026(3) -0.002(2) 0.002(2) 0.008(2)
C45 0.019(2) 0.026(3) 0.026(2) -0.002(2) 0.0040(19) 0.0013(19)
C46 0.026(3) 0.031(3) 0.041(3) 0.004(3) -0.002(2) -0.001(2)
C47 0.031(3) 0.052(5) 0.052(4) 0.003(3) -0.011(3) -0.005(3)
C48 0.034(3) 0.044(4) 0.055(4) -0.009(3) -0.006(3) -0.009(3)
C49 0.035(3) 0.030(4) 0.054(4) -0.012(3) 0.002(3) -0.007(3)
C50 0.029(3) 0.023(3) 0.043(3) -0.004(2) 0.001(2) 0.000(2)
C51 0.024(2) 0.030(3) 0.020(2) 0.003(2) 0.0018(19) 0.001(2)
C52 0.058(4) 0.038(4) 0.031(3) 0.003(3) 0.012(3) 0.000(3)
C53 0.078(6) 0.039(4) 0.030(3) 0.011(3) 0.016(3) -0.004(4)
C54 0.043(3) 0.023(3) 0.042(3) 0.006(3) -0.008(3) -0.006(3)
C55 0.043(3) 0.030(3) 0.040(3) 0.001(3) 0.004(3) 0.005(3)
C56 0.043(3) 0.034(4) 0.032(3) 0.006(3) 0.008(3) 0.001(3)
C57 0.015(2) 0.030(3) 0.024(2) 0.000(2) 0.0059(18) -0.0041(18)
C58 0.028(3) 0.039(4) 0.034(3) -0.010(3) 0.007(2) -0.003(2)
C59 0.034(3) 0.049(4) 0.032(3) -0.011(3) 0.011(3) 0.004(3)
C60 0.027(3) 0.051(4) 0.038(3) -0.006(3) 0.013(3) 0.006(3)
C61 0.023(3) 0.056(5) 0.039(3) -0.006(3) 0.007(2) 0.001(3)
C62 0.022(2) 0.044(4) 0.023(2) -0.006(2) 0.004(2) -0.003(2)

loop_
_atom_type_symbol
_atom_type_description
_atom_type_scat_dispersion_real
_atom_type_scat_dispersion_imag
_atom_type_scat_source
C C 0.0033 0.0016 'International Tables Vol C Tables 4.2.6.8 and 6.1.1.4'
H H 0.0000 0.0000 'International Tables Vol C Tables 4.2.6.8 and 6.1.1.4'
O O 0.0106 0.0060 'International Tables Vol C Tables 4.2.6.8 and 6.1.1.4'
F F 0.0171 0.0103 'International Tables Vol C Tables 4.2.6.8 and 6.1.1.4'
P P 0.1023 0.0942 'International Tables Vol C Tables 4.2.6.8 and 6.1.1.4'
Ir Ir -1.4442 7.9887 'International Tables Vol C Tables 4.2.6.8 and 6.1.1.4'

loop_
_geom_angle_atom_site_label_1
_geom_angle_atom_site_label_2
_geom_angle_atom_site_label_3
_geom_angle
C25 Ir1 P1 97.14(19)
C25 Ir1 P2 99.36(18)
P1 Ir1 P2 120.15(5)
C25 Ir1 P3 97.41(18)
P1 Ir1 P3 119.98(5)
P2 Ir1 P3 114.21(5)
C10 P1 C12 97.0(3)
C10 P1 C11 99.7(3)
C12 P1 C11 96.0(3)
C10 P1 Ir1 123.70(18)
C12 P1 Ir1 115.8(2)
C11 P1 Ir1 119.2(2)
C19 P2 C21 103.4(3)
C19 P2 C20 103.0(3)
C21 P2 C20 96.6(3)
C19 P2 Ir1 116.42(19)
C21 P2 Ir1 117.1(2)
C20 P2 Ir1 117.4(2)
C39 P3 C33 102.3(2)
C39 P3 C27 101.1(3)
C33 P3 C27 103.5(3)
C39 P3 Ir1 117.49(17)
C33 P3 Ir1 117.19(18)
C27 P3 Ir1 113.05(18)
O1 C25 Ir1 178.3(6)
C26 Ir2 P5 99.03(19)
C26 Ir2 P4 97.57(19)
P5 Ir2 P4 119.10(5)
C26 Ir2 P6 97.72(19)
P5 Ir2 P6 113.18(5)
P4 Ir2 P6 121.87(5)
C22 P4 C24 100.0(3)
C22 P4 C23 96.8(3)
C24 P4 C23 96.8(3)
C22 P4 Ir2 123.13(19)
C24 P4 Ir2 119.45(19)
C23 P4 Ir2 115.4(2)
C7 P5 C8 103.9(3)
C7 P5 C9 102.1(3)
C8 P5 C9 96.7(3)
C7 P5 Ir2 117.08(18)
C8 P5 Ir2 116.7(2)
C9 P5 Ir2 117.3(2)
C57 P6 C51 102.9(3)
C57 P6 C45 102.3(2)
C51 P6 C45 102.2(3)
C57 P6 Ir2 116.79(18)
C51 P6 Ir2 117.07(18)
C45 P6 Ir2 113.43(18)
O2 C26 Ir2 179.0(6)
C6 C1 C2 121.1(5)
C6 C1 H1A 119.5
C2 C1 H1A 119.5
C1 C2 C3 118.9(5)
C1 C2 C10 120.8(5)
C3 C2 C10 120.3(5)
C4 C3 C2 120.1(5)
C4 C3 H3A 119.9
C2 C3 H3A 119.9
C3 C4 C5 120.6(6)
C3 C4 H4A 119.7
C5 C4 H4A 119.7
C4 C5 C6 119.7(6)
C4 C5 H5A 120.2
C6 C5 H5A 120.2
C1 C6 C5 119.6(5)
C1 C6 C7 120.2(5)
C5 C6 C7 120.1(5)
C6 C7 P5 122.0(4)
C6 C7 H7A 106.8
P5 C7 H7A 106.8
C6 C7 H7B 106.8
P5 C7 H7B 106.8
H7A C7 H7B 106.7
F8A C8 F8C 109.0(7)
F8A C8 F8B 107.0(6)
F8C C8 F8B 104.8(6)
F8A C8 P5 110.7(5)
F8C C8 P5 116.3(5)
F8B C8 P5 108.4(5)
F9B C9 F9C 106.4(5)
F9B C9 F9A 107.5(6)
F9C C9 F9A 106.7(5)
F9B C9 P5 110.8(4)
F9C C9 P5 116.2(5)
F9A C9 P5 108.9(4)
C2 C10 P1 115.3(4)
C2 C10 H10A 108.5
P1 C10 H10A 108.5
C2 C10 H10B 108.5
P1 C10 H10B 108.5
H10A C10 H10B 107.5
F11A C11 F11B 106.6(5)
F11A C11 F11C 107.1(5)
F11B C11 F11C 106.2(5)
F11A C11 P1 111.6(4)
F11B C11 P1 109.7(4)
F11C C11 P1 115.2(4)
F12B C12 F12A 106.7(5)
F12B C12 F12C 107.3(5)
F12A C12 F12C 107.4(6)
F12B C12 P1 115.7(5)
F12A C12 P1 112.0(4)
F12C C12 P1 107.5(4)
C18 C13 C14 120.8(5)
C18 C13 H13A 119.6
C14 C13 H13A 119.6
C15 C14 C13 119.1(6)
C15 C14 C22 121.1(5)
C13 C14 C22 119.8(5)
C16 C15 C14 119.9(6)
C16 C15 H15A 120.1
C14 C15 H15A 120.1
C15 C16 C17 121.4(6)
C15 C16 H16A 119.3
C17 C16 H16A 119.3
C18 C17 C16 119.4(6)
C18 C17 H17A 120.3
C16 C17 H17A 120.3
C17 C18 C13 119.4(5)
C17 C18 C19 121.5(5)
C13 C18 C19 119.1(5)
C18 C19 P2 123.8(4)
C18 C19 H19A 106.4
P2 C19 H19A 106.4
C18 C19 H19B 106.4
P2 C19 H19B 106.4
H19A C19 H19B 106.5
F20C C20 F20A 107.0(5)
F20C C20 F20B 107.6(6)
F20A C20 F20B 106.5(5)
F20C C20 P2 110.7(4)
F20A C20 P2 116.3(5)
F20B C20 P2 108.3(4)
F21C C21 F21B 106.0(7)
F21C C21 F21A 107.2(6)
F21B C21 F21A 106.1(6)
F21C C21 P2 110.7(5)
F21B C21 P2 109.9(5)
F21A C21 P2 116.4(5)
C14 C22 P4 116.9(4)
C14 C22 H22A 108.1
P4 C22 H22A 108.1
C14 C22 H22B 108.1
P4 C22 H22B 108.1
H22A C22 H22B 107.3
F23A C23 F23B 106.9(5)
F23A C23 F23C 107.8(6)
F23B C23 F23C 106.5(5)
F23A C23 P4 111.9(4)
F23B C23 P4 114.7(5)
F23C C23 P4 108.7(4)
F24A C24 F24B 107.5(5)
F24A C24 F24C 106.3(5)
F24B C24 F24C 107.2(5)
F24A C24 P4 109.7(4)
F24B C24 P4 110.9(4)
F24C C24 P4 114.9(4)
C32 C27 C28 117.6(5)
C32 C27 P3 119.2(4)
C28 C27 P3 122.9(5)
C27 C28 C29 120.6(6)
C27 C28 H28A 119.7
C29 C28 H28A 119.7
C30 C29 C28 120.8(6)
C30 C29 H29A 119.6
C28 C29 H29A 119.6
C29 C30 C31 119.6(6)
C29 C30 H30A 120.2
C31 C30 H30A 120.2
C30 C31 C32 119.6(7)
C30 C31 H31A 120.2
C32 C31 H31A 120.2
C27 C32 C31 121.7(6)
C27 C32 H32A 119.2
C31 C32 H32A 119.2
C38 C33 C34 119.5(5)
C38 C33 P3 117.2(4)
C34 C33 P3 123.2(4)
C33 C34 C35 120.0(6)
C33 C34 H34A 120.0
C35 C34 H34A 120.0
C36 C35 C34 120.3(6)
C36 C35 H35A 119.8
C34 C35 H35A 119.8
C35 C36 C37 120.1(6)
C35 C36 H36A 119.9
C37 C36 H36A 119.9
C38 C37 C36 119.6(6)
C38 C37 H37A 120.2
C36 C37 H37A 120.2
C33 C38 C37 120.5(6)
C33 C38 H38A 119.8
C37 C38 H38A 119.8
C40 C39 C44 118.5(5)
C40 C39 P3 121.4(4)
C44 C39 P3 119.9(4)
C41 C40 C39 120.8(6)
C41 C40 H40A 119.6
C39 C40 H40A 119.6
C40 C41 C42 120.4(6)
C40 C41 H41A 119.8
C42 C41 H41A 119.8
C43 C42 C41 119.7(6)
C43 C42 H42A 120.2
C41 C42 H42A 120.2
C42 C43 C44 120.7(6)
C42 C43 H43A 119.6
C44 C43 H43A 119.6
C43 C44 C39 119.9(5)
C43 C44 H44A 120.1
C39 C44 H44A 120.1
C46 C45 C50 119.6(5)
C46 C45 P6 122.2(5)
C50 C45 P6 118.0(4)
C45 C46 C47 119.4(6)
C45 C46 H46A 120.3
C47 C46 H46A 120.3
C48 C47 C46 120.6(7)
C48 C47 H47A 119.7
C46 C47 H47A 119.7
C47 C48 C49 120.1(6)
C47 C48 H48A 119.9
C49 C48 H48A 119.9
C50 C49 C48 119.5(7)
C50 C49 H49A 120.3
C48 C49 H49A 120.3
C49 C50 C45 120.7(6)
C49 C50 H50A 119.6
C45 C50 H50A 119.6
C56 C51 C52 117.9(6)
C56 C51 P6 121.0(4)
C52 C51 P6 121.1(5)
C51 C52 C53 120.7(7)
C51 C52 H52A 119.6
C53 C52 H52A 119.6
C54 C53 C52 120.1(6)
C54 C53 H53A 120.0
C52 C53 H53A 120.0
C55 C54 C53 120.0(6)
C55 C54 H54A 120.0
C53 C54 H54A 120.0
C54 C55 C56 119.7(7)
C54 C55 H55A 120.1
C56 C55 H55A 120.1
C51 C56 C55 121.5(6)
C51 C56 H56A 119.3
C55 C56 H56A 119.3
C62 C57 C58 117.3(5)
C62 C57 P6 119.5(4)
C58 C57 P6 123.2(4)
C59 C58 C57 121.2(6)
C59 C58 H58A 119.4
C57 C58 H58A 119.4
C60 C59 C58 120.1(6)
C60 C59 H59A 119.9
C58 C59 H59A 119.9
C59 C60 C61 120.4(6)
C59 C60 H60A 119.8
C61 C60 H60A 119.8
C60 C61 C62 119.4(6)
C60 C61 H61A 120.3
C62 C61 H61A 120.3
C61 C62 C57 121.6(6)
C61 C62 H62A 119.2
C57 C62 H62A 119.2

loop_
_geom_bond_atom_site_label_1
_geom_bond_atom_site_label_2
_geom_bond_distance
Ir1 C25 1.925(6)
Ir1 P1 2.2369(14)
Ir1 P2 2.2401(13)
Ir1 P3 2.3170(13)
P1 C10 1.854(5)
P1 C12 1.890(6)
P1 C11 1.895(6)
P2 C19 1.839(6)
P2 C21 1.882(7)
P2 C20 1.896(6)
P3 C39 1.834(6)
P3 C33 1.842(5)
P3 C27 1.843(6)
C25 O1 1.140(7)
Ir2 C26 1.922(6)
Ir2 P5 2.2302(14)
Ir2 P4 2.2405(14)
Ir2 P6 2.3242(13)
P4 C22 1.847(6)
P4 C24 1.897(6)
P4 C23 1.899(6)
P5 C7 1.841(5)
P5 C8 1.886(7)
P5 C9 1.900(7)
P6 C57 1.827(5)
P6 C51 1.827(6)
P6 C45 1.843(6)
C26 O2 1.134(7)
C1 C6 1.383(8)
C1 C2 1.391(7)
C1 H1A 0.9500
C2 C3 1.403(9)
C2 C10 1.501(8)
C3 C4 1.382(9)
C3 H3A 0.9500
C4 C5 1.386(8)
C4 H4A 0.9500
C5 C6 1.399(9)
C5 H5A 0.9500
C6 C7 1.513(7)
C7 H7A 0.9900
C7 H7B 0.9900
C8 F8A 1.306(9)
C8 F8C 1.328(8)
C8 F8B 1.341(8)
C9 F9B 1.338(7)
C9 F9C 1.341(7)
C9 F9A 1.341(8)
C10 H10A 0.9900
C10 H10B 0.9900
C11 F11A 1.330(7)
C11 F11B 1.341(7)
C11 F11C 1.345(7)
C12 F12B 1.325(8)
C12 F12A 1.328(7)
C12 F12C 1.335(7)
C13 C18 1.390(8)
C13 C14 1.402(7)
C13 H13A 0.9500
C14 C15 1.391(9)
C14 C22 1.512(8)
C15 C16 1.371(10)
C15 H15A 0.9500
C16 C17 1.393(9)
C16 H16A 0.9500
C17 C18 1.390(9)
C17 H17A 0.9500
C18 C19 1.512(7)
C19 H19A 0.9900
C19 H19B 0.9900
C20 F20C 1.331(7)
C20 F20A 1.332(7)
C20 F20B 1.337(8)
C21 F21C 1.320(8)
C21 F21B 1.327(9)
C21 F21A 1.334(7)
C22 H22A 0.9900
C22 H22B 0.9900
C23 F23A 1.324(7)
C23 F23B 1.334(8)
C23 F23C 1.339(8)
C24 F24A 1.325(7)
C24 F24B 1.338(7)
C24 F24C 1.351(7)
C27 C32 1.379(9)
C27 C28 1.387(8)
C28 C29 1.388(9)
C28 H28A 0.9500
C29 C30 1.362(11)
C29 H29A 0.9500
C30 C31 1.373(10)
C30 H30A 0.9500
C31 C32 1.390(9)
C31 H31A 0.9500
C32 H32A 0.9500
C33 C38 1.386(8)
C33 C34 1.391(8)
C34 C35 1.392(9)
C34 H34A 0.9500
C35 C36 1.372(10)
C35 H35A 0.9500
C36 C37 1.393(10)
C36 H36A 0.9500
C37 C38 1.389(8)
C37 H37A 0.9500
C38 H38A 0.9500
C39 C40 1.395(7)
C39 C44 1.404(8)
C40 C41 1.378(9)
C40 H40A 0.9500
C41 C42 1.383(10)
C41 H41A 0.9500
C42 C43 1.376(9)
C42 H42A 0.9500
C43 C44 1.388(9)
C43 H43A 0.9500
C44 H44A 0.9500
C45 C46 1.385(8)
C45 C50 1.396(9)
C46 C47 1.400(9)
C46 H46A 0.9500
C47 C48 1.376(11)
C47 H47A 0.9500
C48 C49 1.391(10)
C48 H48A 0.9500
C49 C50 1.385(9)
C49 H49A 0.9500
C50 H50A 0.9500
C51 C56 1.384(9)
C51 C52 1.388(9)
C52 C53 1.403(10)
C52 H52A 0.9500
C53 C54 1.380(11)
C53 H53A 0.9500
C54 C55 1.366(10)
C54 H54A 0.9500
C55 C56 1.404(10)
C55 H55A 0.9500
C56 H56A 0.9500
C57 C62 1.399(7)
C57 C58 1.408(8)
C58 C59 1.391(9)
C58 H58A 0.9500
C59 C60 1.372(9)
C59 H59A 0.9500
C60 C61 1.389(10)
C60 H60A 0.9500
C61 C62 1.393(9)
C61 H61A 0.9500
C62 H62A 0.9500
